data_1569101
_journal_paper_doi 10.1039/D3DT00850A
_chemical_formula_moiety 'C30 H58 N6 S2 Si'
_chemical_formula_sum 'C30 H58 N6 S2 Si'
_chemical_formula_weight 595.03
_chemical_name_systematic MR-360
_space_group_crystal_system orthorhombic
_space_group_IT_number 61
_space_group_name_Hall '-P 2ac 2ab'
_space_group_name_H-M_alt 'P b c a'
_atom_sites_solution_hydrogens geom
_atom_sites_solution_primary dual
_audit_creation_date 2020-06-16
_audit_creation_method
;
Olex2 1.2
(compiled 2018.05.29 svn.r3508 for OlexSys, GUI svn.r5506)
;
_audit_update_record
;
2023-03-15 deposited with the CCDC.	2023-05-10 downloaded from the CCDC.
;
_cell_angle_alpha 90
_cell_angle_beta 90
_cell_angle_gamma 90
_cell_formula_units_Z 8
_cell_length_a 14.2995(7)
_cell_length_b 19.0824(6)
_cell_length_c 26.3974(8)
_cell_measurement_reflns_used 5327
_cell_measurement_temperature 123
_cell_measurement_theta_max 29.27
_cell_measurement_theta_min 2.68
_cell_volume 7203.0(5)
_computing_molecular_graphics 'Olex2 (Dolomanov et al., 2009)'
_computing_publication_material 'Olex2 (Dolomanov et al., 2009)'
_computing_structure_refinement 'XL (Sheldrick, 2008)'
_computing_structure_solution 'XT (Sheldrick, 2015)'
_diffrn_ambient_temperature 123(2)
_diffrn_detector 'image plate (34 cm diameter)'
_diffrn_detector_area_resol_mean 6.67
_diffrn_detector_type STOE
_diffrn_measured_fraction_theta_full 0.984
_diffrn_measured_fraction_theta_max 0.984
_diffrn_measurement_device '2-circle goniometer'
_diffrn_measurement_device_type 'STOE IPDS-2T'
_diffrn_measurement_method 'rotation method'
_diffrn_radiation_collimation '0.5 mm diameter, monocapillary'
_diffrn_radiation_monochromator 'plane graphite'
_diffrn_radiation_polarisn_norm 0
_diffrn_radiation_type MoK\a
_diffrn_radiation_wavelength 0.71073
_diffrn_reflns_av_unetI/netI 0.0673
_diffrn_reflns_Laue_measured_fraction_full 0.984
_diffrn_reflns_Laue_measured_fraction_max 0.984
_diffrn_reflns_limit_h_max 17
_diffrn_reflns_limit_h_min -11
_diffrn_reflns_limit_k_max 22
_diffrn_reflns_limit_k_min -20
_diffrn_reflns_limit_l_max 31
_diffrn_reflns_limit_l_min -27
_diffrn_reflns_number 24979
_diffrn_reflns_point_group_measured_fraction_full 0.984
_diffrn_reflns_point_group_measured_fraction_max 0.984
_diffrn_reflns_theta_full 25.242
_diffrn_reflns_theta_max 25.250
_diffrn_reflns_theta_min 2.634
_diffrn_source 'sealed X-ray tube, 12 x 0.4 mm long-fine focus'
_diffrn_source_current 40
_diffrn_source_power 2.00
_diffrn_source_voltage 50
_exptl_absorpt_coefficient_mu 0.208
_exptl_absorpt_correction_T_max 0.9785
_exptl_absorpt_correction_T_min 0.8663
_exptl_absorpt_correction_type integration
_exptl_crystal_colour 'clear colourless'
_exptl_crystal_colour_lustre clear
_exptl_crystal_colour_primary colourless
_exptl_crystal_density_diffrn 1.097
_exptl_crystal_description plate
_exptl_crystal_F_000 2608
_exptl_crystal_size_max 0.33
_exptl_crystal_size_mid 0.27
_exptl_crystal_size_min 0.06
_refine_diff_density_max 0.294
_refine_diff_density_min -0.265
_refine_diff_density_rms 0.048
_refine_ls_extinction_method none
_refine_ls_goodness_of_fit_ref 0.931
_refine_ls_hydrogen_treatment constr
_refine_ls_matrix_type full
_refine_ls_number_parameters 361
_refine_ls_number_reflns 24979
_refine_ls_number_restraints 0
_refine_ls_restrained_S_all 0.931
_refine_ls_R_factor_all 0.0893
_refine_ls_R_factor_gt 0.0580
_refine_ls_shift/su_max 0.001
_refine_ls_shift/su_mean 0.000
_refine_ls_structure_factor_coef Fsqd
_refine_ls_weighting_details 'w=1/[\s^2^(Fo^2^)+(0.1003P)^2^] where P=(Fo^2^+2Fc^2^)/3'
_refine_ls_weighting_scheme calc
_refine_ls_wR_factor_gt 0.1469
_refine_ls_wR_factor_ref 0.1620
_reflns_Friedel_coverage 0.000
_reflns_number_gt 16073
_reflns_number_total 24979
_reflns_threshold_expression 'I > 2\s(I)'
_cod_data_source_file d3dt00850a2.cif
_cod_data_source_block 2b
_cod_database_code 1569101
_shelx_shelxl_version_number 2017/1
_shelx_space_group_comment
;
The symmetry employed for this shelxl refinement is uniquely defined
by the following loop, which should always be used as a source of
symmetry information in preference to the above space-group names.
They are only intended as comments.
;
_shelx_estimated_absorpt_t_max 0.988
_shelx_estimated_absorpt_t_min 0.935
_olex2_refinement_description
;
1. Twinned data refinement
 Scales: 0.5253(12)
 0.4747(12)
2. Fixed Uiso
 At 1.2 times of:
  All C(H) groups, All C(H,H) groups
 At 1.5 times of:
  All C(H,H,H) groups
3.a Secondary CH2 refined with riding coordinates:
 C4(H4A,H4B), C5(H5A,H5B), C6(H6A,H6B), C8(H8A,H8B), C9(H9A,H9B), C10(H10A,
 H10B), C15(H15A,H15B), C16(H16A,H16B), C17(H17A,H17B), C19(H19A,H19B),
 C20(H20A,H20B), C21(H21A,H21B), C23(H23A,H23B), C25(H25A,H25B), C27(H27A,H27B),
  C29(H29A,H29B)
3.b Aromatic/amide H refined with riding coordinates:
 C3(H3), C14(H14)
3.c Idealised Me refined as rotating group:
 C7(H7A,H7B,H7C), C11(H11A,H11B,H11C), C18(H18A,H18B,H18C), C22(H22A,H22B,
 H22C), C24(H24A,H24B,H24C), C26(H26A,H26B,H26C), C28(H28A,H28B,H28C), C30(H30A,
 H30B,H30C)
;
_olex2_submission_special_instructions 'No special instructions were received'

loop_
_space_group_symop_operation_xyz
'x, y, z'
'-x+1/2, -y, z+1/2'
'-x, y+1/2, -z+1/2'
'x+1/2, -y+1/2, -z'
'-x, -y, -z'
'x-1/2, y, -z-1/2'
'x, -y-1/2, z-1/2'
'-x-1/2, y-1/2, z'

loop_
_atom_site_label
_atom_site_type_symbol
_atom_site_fract_x
_atom_site_fract_y
_atom_site_fract_z
_atom_site_U_iso_or_equiv
_atom_site_adp_type
_atom_site_occupancy
_atom_site_site_symmetry_order
_atom_site_calc_flag
_atom_site_refinement_flags_posn
_atom_site_refinement_flags_adp
_atom_site_refinement_flags_occupancy
_atom_site_disorder_assembly
_atom_site_disorder_group
S1 S 0.58099(7) 0.06701(4) 0.69623(4) 0.0315(2) Uani 1 1 d . . . . .
S2 S 0.90342(7) 0.29887(5) 0.51100(3) 0.0317(2) Uani 1 1 d . . . . .
Si Si 0.57330(7) 0.34577(4) 0.62287(3) 0.0203(2) Uani 1 1 d . . . . .
N1 N 0.5860(2) 0.20583(13) 0.67023(10) 0.0221(6) Uani 1 1 d . . . . .
N2 N 0.4828(2) 0.14584(13) 0.62805(11) 0.0241(6) Uani 1 1 d . . . . .
N3 N 0.7373(2) 0.31151(13) 0.56149(10) 0.0217(6) Uani 1 1 d . . . . .
N4 N 0.8495(2) 0.37442(13) 0.59329(11) 0.0236(6) Uani 1 1 d . . . . .
N5 N 0.5599(2) 0.39348(13) 0.67691(11) 0.0245(7) Uani 1 1 d . . . . .
N6 N 0.5086(2) 0.37186(13) 0.57186(10) 0.0236(6) Uani 1 1 d . . . . .
C1 C 0.5420(2) 0.25285(16) 0.63659(12) 0.0210(7) Uani 1 1 d . . . . .
C2 C 0.5496(3) 0.13993(17) 0.66476(13) 0.0240(8) Uani 1 1 d . . . . .
C3 C 0.4783(3) 0.21398(16) 0.61105(12) 0.0230(7) Uani 1 1 d . . . . .
H3 H 0.437255 0.230951 0.585565 0.028 Uiso 1 1 calc R . . . .
C4 C 0.6626(3) 0.22214(18) 0.70504(13) 0.0254(8) Uani 1 1 d . . . . .
H4A H 0.651042 0.198203 0.737715 0.031 Uiso 1 1 calc R . . . .
H4B H 0.663123 0.273236 0.711536 0.031 Uiso 1 1 calc R . . . .
C5 C 0.7581(3) 0.20016(18) 0.68505(14) 0.0282(8) Uani 1 1 d . . . . .
H5A H 0.755871 0.150239 0.674916 0.034 Uiso 1 1 calc R . . . .
H5B H 0.773311 0.228187 0.654580 0.034 Uiso 1 1 calc R . . . .
C6 C 0.8347(3) 0.2102(2) 0.72438(17) 0.0436(10) Uani 1 1 d . . . . .
H6A H 0.837261 0.260208 0.734201 0.052 Uiso 1 1 calc R . . . .
H6B H 0.818907 0.182671 0.755005 0.052 Uiso 1 1 calc R . . . .
C7 C 0.9298(3) 0.1878(2) 0.70546(19) 0.0466(11) Uani 1 1 d . . . . .
H7A H 0.946129 0.215115 0.675281 0.070 Uiso 1 1 calc GR . . . .
H7B H 0.928424 0.137873 0.696859 0.070 Uiso 1 1 calc GR . . . .
H7C H 0.976554 0.195969 0.731957 0.070 Uiso 1 1 calc GR . . . .
C8 C 0.4245(3) 0.08808(17) 0.60942(14) 0.0279(8) Uani 1 1 d . . . . .
H8A H 0.459811 0.043643 0.612559 0.034 Uiso 1 1 calc R . . . .
H8B H 0.411012 0.095662 0.573053 0.034 Uiso 1 1 calc R . . . .
C9 C 0.3323(3) 0.08137(19) 0.63826(16) 0.0361(9) Uani 1 1 d . . . . .
H9A H 0.300635 0.037815 0.627227 0.043 Uiso 1 1 calc R . . . .
H9B H 0.346300 0.076540 0.674818 0.043 Uiso 1 1 calc R . . . .
C10 C 0.2655(3) 0.1419(2) 0.63131(17) 0.0410(10) Uani 1 1 d . . . . .
H10A H 0.256428 0.150560 0.594664 0.049 Uiso 1 1 calc R . . . .
H10B H 0.293143 0.184654 0.646394 0.049 Uiso 1 1 calc R . . . .
C11 C 0.1712(3) 0.1276(2) 0.65587(19) 0.0503(12) Uani 1 1 d . . . . .
H11A H 0.141056 0.087927 0.638902 0.075 Uiso 1 1 calc GR . . . .
H11B H 0.131451 0.169254 0.652756 0.075 Uiso 1 1 calc GR . . . .
H11C H 0.180273 0.116529 0.691784 0.075 Uiso 1 1 calc GR . . . .
C12 C 0.6980(2) 0.34829(16) 0.60281(12) 0.0220(7) Uani 1 1 d . . . . .
C13 C 0.8291(2) 0.32771(16) 0.55570(13) 0.0228(7) Uani 1 1 d . . . . .
C14 C 0.7704(2) 0.38648(16) 0.62170(13) 0.0231(7) Uani 1 1 d . . . . .
H14 H 0.766833 0.416849 0.650153 0.028 Uiso 1 1 calc R . . . .
C15 C 0.6895(3) 0.25932(16) 0.52954(13) 0.0247(7) Uani 1 1 d . . . . .
H15A H 0.710875 0.264718 0.494084 0.030 Uiso 1 1 calc R . . . .
H15B H 0.621328 0.268248 0.530366 0.030 Uiso 1 1 calc R . . . .
C16 C 0.7082(3) 0.18475(17) 0.54684(14) 0.0275(8) Uani 1 1 d . . . . .
H16A H 0.776519 0.176999 0.548854 0.033 Uiso 1 1 calc R . . . .
H16B H 0.681787 0.178043 0.581178 0.033 Uiso 1 1 calc R . . . .
C17 C 0.6655(3) 0.13130(18) 0.51108(16) 0.0368(9) Uani 1 1 d . . . . .
H17A H 0.694996 0.135970 0.477313 0.044 Uiso 1 1 calc R . . . .
H17B H 0.597910 0.141092 0.507275 0.044 Uiso 1 1 calc R . . . .
C18 C 0.6785(4) 0.0564(2) 0.5301(2) 0.0540(13) Uani 1 1 d . . . . .
H18A H 0.651091 0.023575 0.505672 0.081 Uiso 1 1 calc GR . . . .
H18B H 0.647317 0.051000 0.562927 0.081 Uiso 1 1 calc GR . . . .
H18C H 0.745354 0.046412 0.533875 0.081 Uiso 1 1 calc GR . . . .
C19 C 0.9415(3) 0.40548(17) 0.60204(14) 0.0267(8) Uani 1 1 d . . . . .
H19A H 0.934440 0.447353 0.623849 0.032 Uiso 1 1 calc R . . . .
H19B H 0.968036 0.420929 0.569256 0.032 Uiso 1 1 calc R . . . .
C20 C 1.0087(3) 0.35447(17) 0.62708(14) 0.0277(8) Uani 1 1 d . . . . .
H20A H 0.981895 0.338553 0.659691 0.033 Uiso 1 1 calc R . . . .
H20B H 1.016504 0.312861 0.605080 0.033 Uiso 1 1 calc R . . . .
C21 C 1.1037(3) 0.38751(19) 0.63663(14) 0.0313(8) Uani 1 1 d . . . . .
H21A H 1.126718 0.408852 0.604797 0.038 Uiso 1 1 calc R . . . .
H21B H 1.096896 0.425387 0.661988 0.038 Uiso 1 1 calc R . . . .
C22 C 1.1754(3) 0.3349(2) 0.65554(18) 0.0462(11) Uani 1 1 d . . . . .
H22A H 1.186536 0.299503 0.629332 0.069 Uiso 1 1 calc GR . . . .
H22B H 1.151769 0.312061 0.686237 0.069 Uiso 1 1 calc GR . . . .
H22C H 1.234057 0.359186 0.663262 0.069 Uiso 1 1 calc GR . . . .
C23 C 0.5058(3) 0.37074(18) 0.72125(14) 0.0304(8) Uani 1 1 d . . . . .
H23A H 0.543776 0.378805 0.752070 0.036 Uiso 1 1 calc R . . . .
H23B H 0.494407 0.319704 0.718554 0.036 Uiso 1 1 calc R . . . .
C24 C 0.4124(3) 0.4077(2) 0.72751(16) 0.0402(10) Uani 1 1 d . . . . .
H24A H 0.373949 0.399823 0.697332 0.060 Uiso 1 1 calc GR . . . .
H24B H 0.422993 0.458133 0.731869 0.060 Uiso 1 1 calc GR . . . .
H24C H 0.380137 0.389159 0.757371 0.060 Uiso 1 1 calc GR . . . .
C25 C 0.5865(3) 0.46781(17) 0.67719(14) 0.0289(8) Uani 1 1 d . . . . .
H25A H 0.529004 0.496667 0.678060 0.035 Uiso 1 1 calc R . . . .
H25B H 0.619881 0.478653 0.645284 0.035 Uiso 1 1 calc R . . . .
C26 C 0.6485(3) 0.4883(2) 0.72175(15) 0.0384(10) Uani 1 1 d . . . . .
H26A H 0.677457 0.533952 0.714978 0.058 Uiso 1 1 calc GR . . . .
H26B H 0.697443 0.452945 0.726334 0.058 Uiso 1 1 calc GR . . . .
H26C H 0.610543 0.491356 0.752572 0.058 Uiso 1 1 calc GR . . . .
C27 C 0.4065(3) 0.37335(17) 0.57701(14) 0.0267(8) Uani 1 1 d . . . . .
H27A H 0.388960 0.347278 0.608006 0.032 Uiso 1 1 calc R . . . .
H27B H 0.378624 0.348522 0.547753 0.032 Uiso 1 1 calc R . . . .
C28 C 0.3644(3) 0.44670(18) 0.57992(16) 0.0343(9) Uani 1 1 d . . . . .
H28A H 0.373211 0.470667 0.547439 0.051 Uiso 1 1 calc GR . . . .
H28B H 0.395496 0.473342 0.606818 0.051 Uiso 1 1 calc GR . . . .
H28C H 0.297422 0.443190 0.587380 0.051 Uiso 1 1 calc GR . . . .
C29 C 0.5458(3) 0.40965(18) 0.52767(13) 0.0264(8) Uani 1 1 d . . . . .
H29A H 0.614689 0.404299 0.527038 0.032 Uiso 1 1 calc R . . . .
H29B H 0.531804 0.460176 0.531524 0.032 Uiso 1 1 calc R . . . .
C30 C 0.5062(3) 0.38436(19) 0.47724(14) 0.0358(9) Uani 1 1 d . . . . .
H30A H 0.540367 0.406548 0.449349 0.054 Uiso 1 1 calc GR . . . .
H30B H 0.439841 0.396934 0.475072 0.054 Uiso 1 1 calc GR . . . .
H30C H 0.512813 0.333349 0.474894 0.054 Uiso 1 1 calc GR . . . .

loop_
_atom_site_aniso_label
_atom_site_aniso_U_11
_atom_site_aniso_U_22
_atom_site_aniso_U_33
_atom_site_aniso_U_23
_atom_site_aniso_U_13
_atom_site_aniso_U_12
S1 0.0365(6) 0.0243(5) 0.0337(5) 0.0061(4) -0.0057(4) 0.0021(4)
S2 0.0263(5) 0.0412(5) 0.0275(5) -0.0072(4) 0.0069(4) 0.0001(4)
Si 0.0194(5) 0.0209(4) 0.0205(4) -0.0005(4) 0.0008(4) 0.0002(3)
N1 0.0214(17) 0.0238(14) 0.0211(14) 0.0013(11) -0.0032(12) -0.0008(11)
N2 0.0245(17) 0.0210(14) 0.0269(15) -0.0014(12) -0.0034(13) -0.0006(11)
N3 0.0228(17) 0.0226(14) 0.0196(14) -0.0037(11) 0.0007(12) 0.0006(11)
N4 0.0222(17) 0.0241(15) 0.0245(15) -0.0013(12) 0.0007(12) -0.0014(11)
N5 0.0257(18) 0.0234(15) 0.0244(15) -0.0018(12) 0.0035(12) -0.0022(11)
N6 0.0214(17) 0.0255(15) 0.0239(15) 0.0028(11) 0.0001(12) 0.0008(11)
C1 0.0211(19) 0.0237(17) 0.0182(16) 0.0015(13) -0.0009(13) 0.0025(12)
C2 0.025(2) 0.0237(18) 0.0232(17) -0.0004(14) -0.0002(14) 0.0008(13)
C3 0.026(2) 0.0227(17) 0.0206(17) 0.0034(13) 0.0000(14) 0.0026(13)
C4 0.027(2) 0.0276(18) 0.0214(17) -0.0012(14) -0.0051(15) 0.0001(14)
C5 0.026(2) 0.0285(19) 0.0300(19) 0.0018(14) -0.0045(15) 0.0013(14)
C6 0.031(3) 0.056(3) 0.044(2) 0.000(2) -0.0099(19) -0.0042(18)
C7 0.027(3) 0.048(2) 0.064(3) 0.012(2) -0.010(2) -0.0016(17)
C8 0.029(2) 0.0193(16) 0.036(2) -0.0040(14) -0.0058(16) -0.0018(13)
C9 0.038(2) 0.029(2) 0.041(2) -0.0014(17) -0.0065(18) -0.0073(16)
C10 0.038(3) 0.041(2) 0.045(2) -0.0022(18) 0.0013(19) -0.0002(17)
C11 0.038(3) 0.051(3) 0.062(3) -0.020(2) 0.009(2) -0.0060(19)
C12 0.0223(19) 0.0223(16) 0.0215(17) 0.0000(13) 0.0024(14) 0.0015(13)
C13 0.0230(19) 0.0249(17) 0.0205(17) 0.0001(13) 0.0018(14) -0.0004(13)
C14 0.022(2) 0.0248(17) 0.0227(17) -0.0027(13) 0.0037(14) 0.0027(13)
C15 0.022(2) 0.0282(18) 0.0235(17) -0.0043(14) -0.0030(14) -0.0009(13)
C16 0.026(2) 0.0277(18) 0.0291(19) -0.0042(14) 0.0029(16) 0.0002(14)
C17 0.035(2) 0.032(2) 0.044(2) -0.0133(17) 0.0017(19) -0.0037(16)
C18 0.062(4) 0.033(2) 0.067(3) -0.011(2) 0.010(3) -0.0067(19)
C19 0.023(2) 0.0270(18) 0.0305(19) -0.0022(14) 0.0010(15) -0.0046(13)
C20 0.026(2) 0.0265(18) 0.0302(19) 0.0004(15) -0.0005(15) -0.0034(14)
C21 0.028(2) 0.037(2) 0.0295(19) -0.0006(15) -0.0004(16) -0.0053(15)
C22 0.029(3) 0.058(3) 0.051(3) 0.007(2) -0.004(2) -0.0009(18)
C23 0.034(2) 0.0308(19) 0.0262(19) -0.0043(15) 0.0066(16) -0.0026(15)
C24 0.032(3) 0.047(2) 0.041(2) -0.0124(18) 0.0098(19) -0.0032(17)
C25 0.031(2) 0.0229(18) 0.0330(19) -0.0039(14) 0.0023(16) 0.0004(14)
C26 0.040(3) 0.039(2) 0.036(2) -0.0103(17) 0.0022(18) -0.0080(17)
C27 0.024(2) 0.0263(18) 0.0298(18) 0.0007(14) -0.0007(15) 0.0009(14)
C28 0.026(2) 0.031(2) 0.046(2) 0.0003(17) -0.0022(17) 0.0047(14)
C29 0.028(2) 0.0240(17) 0.0272(18) 0.0059(14) 0.0000(15) 0.0008(13)
C30 0.046(3) 0.035(2) 0.0263(19) 0.0029(16) -0.0014(17) -0.0019(16)

loop_
_atom_type_symbol
_atom_type_description
_atom_type_scat_dispersion_real
_atom_type_scat_dispersion_imag
_atom_type_scat_source
C C 0.0033 0.0016 'International Tables Vol C Tables 4.2.6.8 and 6.1.1.4'
H H 0.0000 0.0000 'International Tables Vol C Tables 4.2.6.8 and 6.1.1.4'
N N 0.0061 0.0033 'International Tables Vol C Tables 4.2.6.8 and 6.1.1.4'
S S 0.1246 0.1234 'International Tables Vol C Tables 4.2.6.8 and 6.1.1.4'
Si Si 0.0817 0.0704 'International Tables Vol C Tables 4.2.6.8 and 6.1.1.4'

loop_
_geom_angle_atom_site_label_1
_geom_angle_atom_site_label_2
_geom_angle_atom_site_label_3
_geom_angle
_geom_angle_site_symmetry_1
_geom_angle_site_symmetry_3
_geom_angle_publ_flag
N5 Si N6 116.35(14) . . ?
N5 Si C1 108.59(14) . . ?
N5 Si C12 109.40(15) . . ?
N6 Si C1 107.48(14) . . ?
N6 Si C12 106.70(15) . . ?
C12 Si C1 108.04(15) . . ?
C1 N1 C4 126.4(3) . . ?
C2 N1 C1 110.4(3) . . ?
C2 N1 C4 123.1(3) . . ?
C2 N2 C3 110.0(3) . . ?
C2 N2 C8 125.0(3) . . ?
C3 N2 C8 125.0(3) . . ?
C12 N3 C15 126.4(3) . . ?
C13 N3 C12 111.0(3) . . ?
C13 N3 C15 122.5(3) . . ?
C13 N4 C14 109.2(3) . . ?
C13 N4 C19 124.9(3) . . ?
C14 N4 C19 125.9(3) . . ?
C23 N5 Si 124.7(2) . . ?
C25 N5 Si 119.4(2) . . ?
C25 N5 C23 114.7(3) . . ?
C27 N6 Si 118.1(2) . . ?
C27 N6 C29 115.1(3) . . ?
C29 N6 Si 124.9(2) . . ?
N1 C1 Si 128.3(2) . . ?
C3 C1 Si 125.8(2) . . ?
C3 C1 N1 105.4(3) . . ?
N1 C2 S1 127.4(3) . . ?
N2 C2 S1 127.3(3) . . ?
N2 C2 N1 105.4(3) . . ?
N2 C3 H3 125.6 . . ?
C1 C3 N2 108.9(3) . . ?
C1 C3 H3 125.6 . . ?
N1 C4 H4A 108.9 . . ?
N1 C4 H4B 108.9 . . ?
N1 C4 C5 113.3(3) . . ?
H4A C4 H4B 107.7 . . ?
C5 C4 H4A 108.9 . . ?
C5 C4 H4B 108.9 . . ?
C4 C5 H5A 109.2 . . ?
C4 C5 H5B 109.2 . . ?
H5A C5 H5B 107.9 . . ?
C6 C5 C4 112.0(3) . . ?
C6 C5 H5A 109.2 . . ?
C6 C5 H5B 109.2 . . ?
C5 C6 H6A 109.0 . . ?
C5 C6 H6B 109.0 . . ?
H6A C6 H6B 107.8 . . ?
C7 C6 C5 112.8(4) . . ?
C7 C6 H6A 109.0 . . ?
C7 C6 H6B 109.0 . . ?
C6 C7 H7A 109.5 . . ?
C6 C7 H7B 109.5 . . ?
C6 C7 H7C 109.5 . . ?
H7A C7 H7B 109.5 . . ?
H7A C7 H7C 109.5 . . ?
H7B C7 H7C 109.5 . . ?
N2 C8 H8A 109.0 . . ?
N2 C8 H8B 109.0 . . ?
N2 C8 C9 112.7(3) . . ?
H8A C8 H8B 107.8 . . ?
C9 C8 H8A 109.0 . . ?
C9 C8 H8B 109.0 . . ?
C8 C9 H9A 108.5 . . ?
C8 C9 H9B 108.5 . . ?
H9A C9 H9B 107.5 . . ?
C10 C9 C8 114.9(3) . . ?
C10 C9 H9A 108.5 . . ?
C10 C9 H9B 108.5 . . ?
C9 C10 H10A 109.3 . . ?
C9 C10 H10B 109.3 . . ?
C9 C10 C11 111.8(4) . . ?
H10A C10 H10B 107.9 . . ?
C11 C10 H10A 109.3 . . ?
C11 C10 H10B 109.3 . . ?
C10 C11 H11A 109.5 . . ?
C10 C11 H11B 109.5 . . ?
C10 C11 H11C 109.5 . . ?
H11A C11 H11B 109.5 . . ?
H11A C11 H11C 109.5 . . ?
H11B C11 H11C 109.5 . . ?
N3 C12 Si 126.0(2) . . ?
C14 C12 Si 129.7(3) . . ?
C14 C12 N3 104.3(3) . . ?
N3 C13 S2 128.0(3) . . ?
N3 C13 N4 105.9(3) . . ?
N4 C13 S2 126.1(3) . . ?
N4 C14 H14 125.2 . . ?
C12 C14 N4 109.6(3) . . ?
C12 C14 H14 125.2 . . ?
N3 C15 H15A 109.1 . . ?
N3 C15 H15B 109.1 . . ?
N3 C15 C16 112.3(3) . . ?
H15A C15 H15B 107.9 . . ?
C16 C15 H15A 109.1 . . ?
C16 C15 H15B 109.1 . . ?
C15 C16 H16A 109.2 . . ?
C15 C16 H16B 109.2 . . ?
H16A C16 H16B 107.9 . . ?
C17 C16 C15 111.9(3) . . ?
C17 C16 H16A 109.2 . . ?
C17 C16 H16B 109.2 . . ?
C16 C17 H17A 109.2 . . ?
C16 C17 H17B 109.2 . . ?
C16 C17 C18 112.1(4) . . ?
H17A C17 H17B 107.9 . . ?
C18 C17 H17A 109.2 . . ?
C18 C17 H17B 109.2 . . ?
C17 C18 H18A 109.5 . . ?
C17 C18 H18B 109.5 . . ?
C17 C18 H18C 109.5 . . ?
H18A C18 H18B 109.5 . . ?
H18A C18 H18C 109.5 . . ?
H18B C18 H18C 109.5 . . ?
N4 C19 H19A 109.2 . . ?
N4 C19 H19B 109.2 . . ?
N4 C19 C20 112.2(3) . . ?
H19A C19 H19B 107.9 . . ?
C20 C19 H19A 109.2 . . ?
C20 C19 H19B 109.2 . . ?
C19 C20 H20A 109.2 . . ?
C19 C20 H20B 109.2 . . ?
H20A C20 H20B 107.9 . . ?
C21 C20 C19 111.9(3) . . ?
C21 C20 H20A 109.2 . . ?
C21 C20 H20B 109.2 . . ?
C20 C21 H21A 109.1 . . ?
C20 C21 H21B 109.1 . . ?
H21A C21 H21B 107.8 . . ?
C22 C21 C20 112.6(3) . . ?
C22 C21 H21A 109.1 . . ?
C22 C21 H21B 109.1 . . ?
C21 C22 H22A 109.5 . . ?
C21 C22 H22B 109.5 . . ?
C21 C22 H22C 109.5 . . ?
H22A C22 H22B 109.5 . . ?
H22A C22 H22C 109.5 . . ?
H22B C22 H22C 109.5 . . ?
N5 C23 H23A 108.7 . . ?
N5 C23 H23B 108.7 . . ?
N5 C23 C24 114.3(3) . . ?
H23A C23 H23B 107.6 . . ?
C24 C23 H23A 108.7 . . ?
C24 C23 H23B 108.7 . . ?
C23 C24 H24A 109.5 . . ?
C23 C24 H24B 109.5 . . ?
C23 C24 H24C 109.5 . . ?
H24A C24 H24B 109.5 . . ?
H24A C24 H24C 109.5 . . ?
H24B C24 H24C 109.5 . . ?
N5 C25 H25A 108.8 . . ?
N5 C25 H25B 108.8 . . ?
N5 C25 C26 113.8(3) . . ?
H25A C25 H25B 107.7 . . ?
C26 C25 H25A 108.8 . . ?
C26 C25 H25B 108.8 . . ?
C25 C26 H26A 109.5 . . ?
C25 C26 H26B 109.5 . . ?
C25 C26 H26C 109.5 . . ?
H26A C26 H26B 109.5 . . ?
H26A C26 H26C 109.5 . . ?
H26B C26 H26C 109.5 . . ?
N6 C27 H27A 108.6 . . ?
N6 C27 H27B 108.6 . . ?
N6 C27 C28 114.6(3) . . ?
H27A C27 H27B 107.6 . . ?
C28 C27 H27A 108.6 . . ?
C28 C27 H27B 108.6 . . ?
C27 C28 H28A 109.5 . . ?
C27 C28 H28B 109.5 . . ?
C27 C28 H28C 109.5 . . ?
H28A C28 H28B 109.5 . . ?
H28A C28 H28C 109.5 . . ?
H28B C28 H28C 109.5 . . ?
N6 C29 H29A 108.8 . . ?
N6 C29 H29B 108.8 . . ?
N6 C29 C30 113.7(3) . . ?
H29A C29 H29B 107.7 . . ?
C30 C29 H29A 108.8 . . ?
C30 C29 H29B 108.8 . . ?
C29 C30 H30A 109.5 . . ?
C29 C30 H30B 109.5 . . ?
C29 C30 H30C 109.5 . . ?
H30A C30 H30B 109.5 . . ?
H30A C30 H30C 109.5 . . ?
H30B C30 H30C 109.5 . . ?

loop_
_geom_bond_atom_site_label_1
_geom_bond_atom_site_label_2
_geom_bond_distance
_geom_bond_site_symmetry_2
_geom_bond_publ_flag
S1 C2 1.681(3) . ?
S2 C13 1.680(3) . ?
Si N5 1.703(3) . ?
Si N6 1.708(3) . ?
Si C1 1.864(3) . ?
Si C12 1.861(4) . ?
N1 C1 1.411(4) . ?
N1 C2 1.368(4) . ?
N1 C4 1.463(4) . ?
N2 C2 1.366(5) . ?
N2 C3 1.377(4) . ?
N2 C8 1.467(4) . ?
N3 C12 1.413(4) . ?
N3 C13 1.358(4) . ?
N3 C15 1.473(4) . ?
N4 C13 1.365(4) . ?
N4 C14 1.377(4) . ?
N4 C19 1.461(4) . ?
N5 C23 1.469(5) . ?
N5 C25 1.468(4) . ?
N6 C27 1.466(5) . ?
N6 C29 1.471(4) . ?
C1 C3 1.354(5) . ?
C3 H3 0.9500 . ?
C4 H4A 0.9900 . ?
C4 H4B 0.9900 . ?
C4 C5 1.524(5) . ?
C5 H5A 0.9900 . ?
C5 H5B 0.9900 . ?
C5 C6 1.521(5) . ?
C6 H6A 0.9900 . ?
C6 H6B 0.9900 . ?
C6 C7 1.510(6) . ?
C7 H7A 0.9800 . ?
C7 H7B 0.9800 . ?
C7 H7C 0.9800 . ?
C8 H8A 0.9900 . ?
C8 H8B 0.9900 . ?
C8 C9 1.529(6) . ?
C9 H9A 0.9900 . ?
C9 H9B 0.9900 . ?
C9 C10 1.509(6) . ?
C10 H10A 0.9900 . ?
C10 H10B 0.9900 . ?
C10 C11 1.521(6) . ?
C11 H11A 0.9800 . ?
C11 H11B 0.9800 . ?
C11 H11C 0.9800 . ?
C12 C14 1.360(5) . ?
C14 H14 0.9500 . ?
C15 H15A 0.9900 . ?
C15 H15B 0.9900 . ?
C15 C16 1.518(5) . ?
C16 H16A 0.9900 . ?
C16 H16B 0.9900 . ?
C16 C17 1.518(5) . ?
C17 H17A 0.9900 . ?
C17 H17B 0.9900 . ?
C17 C18 1.527(6) . ?
C18 H18A 0.9800 . ?
C18 H18B 0.9800 . ?
C18 H18C 0.9800 . ?
C19 H19A 0.9900 . ?
C19 H19B 0.9900 . ?
C19 C20 1.520(5) . ?
C20 H20A 0.9900 . ?
C20 H20B 0.9900 . ?
C20 C21 1.519(5) . ?
C21 H21A 0.9900 . ?
C21 H21B 0.9900 . ?
C21 C22 1.519(6) . ?
C22 H22A 0.9800 . ?
C22 H22B 0.9800 . ?
C22 H22C 0.9800 . ?
C23 H23A 0.9900 . ?
C23 H23B 0.9900 . ?
C23 C24 1.520(6) . ?
C24 H24A 0.9800 . ?
C24 H24B 0.9800 . ?
C24 H24C 0.9800 . ?
C25 H25A 0.9900 . ?
C25 H25B 0.9900 . ?
C25 C26 1.524(5) . ?
C26 H26A 0.9800 . ?
C26 H26B 0.9800 . ?
C26 H26C 0.9800 . ?
C27 H27A 0.9900 . ?
C27 H27B 0.9900 . ?
C27 C28 1.526(5) . ?
C28 H28A 0.9800 . ?
C28 H28B 0.9800 . ?
C28 H28C 0.9800 . ?
C29 H29A 0.9900 . ?
C29 H29B 0.9900 . ?
C29 C30 1.525(5) . ?
C30 H30A 0.9800 . ?
C30 H30B 0.9800 . ?
C30 H30C 0.9800 . ?

loop_
_twin_individual_id
_twin_individual_mass_fraction_refined
1 0.5253(12)
2 0.4747(12)
